data_7134241
loop_
_publ_author_name
'Shu, Yilin'
'Huang, Jianmin'
'Yang, Jun Fang'
'Shangguan, Zhichun'
'Ma, Junlong'
'Li, Cheng'
'Zhang, Guanxin'
'Peng, Qian'
'Zhang, Xisha'
'Fan, Qitang'
'Wang, Bing'
'Zhang, Deqing'

_publ_section_title
;
 Heptene End-capped Thiele Hydrocarbons with Tunable Configuration and
 Emission and On-surface Transformation via Annulation
;
_journal_name_full 'Chemical Communications'
_journal_paper_doi 10.1039/D5CC00053J
_journal_year 2025
_chemical_formula_moiety 'C36 H20 Cl2 F2'
_chemical_formula_sum 'C36 H20 Cl2 F2'
_chemical_formula_weight 561.42
_space_group_crystal_system monoclinic
_space_group_IT_number 15
_space_group_name_Hall '-C 2yc'
_space_group_name_H-M_alt 'C 1 2/c 1'
_atom_sites_solution_hydrogens geom
_audit_block_doi 10.5517/ccdc.csd.cc2lls33
_audit_creation_date 2024-04-09
_audit_creation_method
;
Olex2 1.5
(compiled 2023.08.24 svn.re1ec1418 for OlexSys, GUI svn.r6817)
;
_audit_update_record
;
2024-11-08 deposited with the CCDC.	2025-02-05 downloaded from the CCDC.
;
_cell_angle_alpha 90
_cell_angle_beta 117.617(6)
_cell_angle_gamma 90
_cell_formula_units_Z 4
_cell_length_a 27.2651(19)
_cell_length_b 5.2855(2)
_cell_length_c 20.7563(10)
_cell_measurement_reflns_used 4133
_cell_measurement_temperature 170.00(10)
_cell_measurement_theta_max 29.0660
_cell_measurement_theta_min 1.6860
_cell_volume 2650.4(3)
_computing_cell_refinement 'CrysAlisPro 1.171.39.45i (Rigaku OD, 2018)'
_computing_data_collection 'CrysAlisPro 1.171.39.45i (Rigaku OD, 2018)'
_computing_data_reduction 'CrysAlisPro 1.171.39.45i (Rigaku OD, 2018)'
_computing_molecular_graphics 'Olex2 1.5 (Dolomanov et al., 2009)'
_computing_publication_material 'Olex2 1.5 (Dolomanov et al., 2009)'
_computing_structure_refinement 'SHELXL 2018/3 (Sheldrick, 2015)'
_computing_structure_solution 'SHELXT 2018/2 (Sheldrick, 2018)'
_diffrn_ambient_environment N~2~
_diffrn_ambient_temperature 170.00(10)
_diffrn_detector 'CCD plate'
_diffrn_measured_fraction_theta_full 1.000
_diffrn_measured_fraction_theta_max 0.838
_diffrn_measurement_details
;
List of Runs (angles in degrees, time in seconds):

  # Type    Start    End  Width  t~exp~   \w     \q     \k     \f   Frames
#--------------------------------------------------------------------------
  1  \w    -73.00 -47.00   0.50    8.00    --    5.00  45.00   0.00   52
  2  \w    -80.00  61.00   0.50    8.00    --  -10.70  45.00  60.00  282
  3  \w     28.00  57.00   0.50    8.00    --  -10.70  45.00 162.35   58
  4  \w    -90.00  13.00   0.50    8.00    --  -10.70  45.00 162.35  206
;
_diffrn_measurement_device 'four-circle diffractometer'
_diffrn_measurement_device_type 'XtaLAB AFC10 (RCD3): fixed-chi single'
_diffrn_measurement_method '\w scans'
_diffrn_orient_matrix_type 'CrysAlisPro convention (1999,Acta A55,543-557)'
_diffrn_orient_matrix_UB_11 -0.0049791000
_diffrn_orient_matrix_UB_12 0.0459606000
_diffrn_orient_matrix_UB_13 -0.0271694000
_diffrn_orient_matrix_UB_21 0.0348075000
_diffrn_orient_matrix_UB_22 0.0345421000
_diffrn_orient_matrix_UB_23 0.0076477000
_diffrn_orient_matrix_UB_31 0.0080496000
_diffrn_orient_matrix_UB_32 -0.1210985000
_diffrn_orient_matrix_UB_33 -0.0080960000
_diffrn_radiation_monochromator mirror
_diffrn_radiation_probe x-ray
_diffrn_radiation_type 'Mo K\a'
_diffrn_radiation_wavelength 0.71073
_diffrn_reflns_av_R_equivalents 0.0278
_diffrn_reflns_av_unetI/netI 0.0318
_diffrn_reflns_Laue_measured_fraction_full 1.000
_diffrn_reflns_Laue_measured_fraction_max 0.838
_diffrn_reflns_limit_h_max 38
_diffrn_reflns_limit_h_min -29
_diffrn_reflns_limit_k_max 7
_diffrn_reflns_limit_k_min -6
_diffrn_reflns_limit_l_max 29
_diffrn_reflns_limit_l_min -29
_diffrn_reflns_number 10675
_diffrn_reflns_point_group_measured_fraction_full 1.000
_diffrn_reflns_point_group_measured_fraction_max 0.838
_diffrn_reflns_theta_full 25.242
_diffrn_reflns_theta_max 30.790
_diffrn_reflns_theta_min 1.686
_diffrn_source 'Rotating-anode X-ray tube'
_diffrn_source_type 'Rigaku (Mo) X-ray Source'
_exptl_absorpt_coefficient_mu 0.285
_exptl_absorpt_correction_T_max 1.00000
_exptl_absorpt_correction_T_min 0.47866
_exptl_absorpt_correction_type multi-scan
_exptl_absorpt_process_details
;
CrysAlisPro 1.171.39.45i (Rigaku Oxford Diffraction, 2018)
Empirical absorption correction using spherical harmonics,
 implemented in SCALE3 ABSPACK scaling algorithm.
;
_exptl_crystal_colour 'clear light yellow'
_exptl_crystal_density_diffrn 1.407
_exptl_crystal_description needle
_exptl_crystal_F_000 1152
_exptl_crystal_size_max 0.45
_exptl_crystal_size_mid 0.3
_exptl_crystal_size_min 0.1
_refine_diff_density_max 0.248
_refine_diff_density_min -0.237
_refine_diff_density_rms 0.042
_refine_ls_extinction_method none
_refine_ls_goodness_of_fit_ref 1.042
_refine_ls_hydrogen_treatment constr
_refine_ls_matrix_type full
_refine_ls_number_parameters 200
_refine_ls_number_reflns 3485
_refine_ls_number_restraints 0
_refine_ls_restrained_S_all 1.042
_refine_ls_R_factor_all 0.0628
_refine_ls_R_factor_gt 0.0472
_refine_ls_shift/su_max 0.000
_refine_ls_shift/su_mean 0.000
_refine_ls_structure_factor_coef Fsqd
_refine_ls_weighting_details 'w=1/[\s^2^(Fo^2^)+(0.0578P)^2^+1.6128P] where P=(Fo^2^+2Fc^2^)/3'
_refine_ls_weighting_scheme calc
_refine_ls_wR_factor_gt 0.1144
_refine_ls_wR_factor_ref 0.1222
_reflns_Friedel_coverage 0.000
_reflns_number_gt 2813
_reflns_number_total 3485
_reflns_threshold_expression 'I > 2\s(I)'
_cod_data_source_file d5cc00053j2.cif
_cod_data_source_block 2b-PVT
_cod_database_code 7134241
_shelx_shelxl_version_number 2018/3
_chemical_oxdiff_formula 'C H F Cl'
_chemical_oxdiff_usercomment 2F2ClQSH
_shelx_space_group_comment
;
The symmetry employed for this shelxl refinement is uniquely defined
by the following loop, which should always be used as a source of
symmetry information in preference to the above space-group names.
They are only intended as comments.
;
_olex2_refinement_description
;
1. Others
 Sof(Cl1A)=Sof(F1A)=1-FVAR(1)
 Sof(Cl1)=Sof(F1)=FVAR(1)
2.a Aromatic/amide H refined with riding coordinates:
 C3(H3), C4(H4), C5(H5), C6(H6), C8(H8), C9(H9), C11(H11), C12(H12), C13(H13),
 C14(H14)
;
_olex2_submission_special_instructions 'No special instructions were received'
_oxdiff_exptl_absorpt_empirical_details
;
Empirical correction (ABSPACK) includes:
- Absorption correction using spherical harmonics
- Frame scaling
;
_oxdiff_exptl_absorpt_empirical_full_max 2.126
_oxdiff_exptl_absorpt_empirical_full_min 0.568

loop_
_space_group_symop_operation_xyz
'x, y, z'
'-x, y, -z+1/2'
'x+1/2, y+1/2, z'
'-x+1/2, y+1/2, -z+1/2'
'-x, -y, -z'
'x, -y, z-1/2'
'-x+1/2, -y+1/2, -z'
'x+1/2, -y+1/2, z-1/2'

loop_
_atom_site_label
_atom_site_type_symbol
_atom_site_fract_x
_atom_site_fract_y
_atom_site_fract_z
_atom_site_U_iso_or_equiv
_atom_site_adp_type
_atom_site_occupancy
_atom_site_site_symmetry_order
_atom_site_calc_flag
_atom_site_refinement_flags_posn
_atom_site_refinement_flags_adp
_atom_site_refinement_flags_occupancy
_atom_site_disorder_assembly
_atom_site_disorder_group
C1 C 0.59843(6) 0.7433(3) 0.74150(8) 0.0306(3) Uani 1 1 d . . . . .
C2 C 0.65193(6) 0.6921(3) 0.80589(8) 0.0339(3) Uani 1 1 d . . . . .
C3 C 0.65592(8) 0.4952(3) 0.85254(9) 0.0443(4) Uani 1 1 d . . . . .
H3 H 0.624604 0.391371 0.841666 0.053 Uiso 1 1 calc R U . . .
C4 C 0.70475(9) 0.4494(4) 0.91427(10) 0.0565(5) Uani 1 1 d . . . . .
H4 H 0.707390 0.312531 0.945367 0.068 Uiso 1 1 calc R U . . .
C5 C 0.74975(8) 0.6029(5) 0.93073(10) 0.0590(6) Uani 1 1 d . . . . .
H5 H 0.783030 0.576119 0.974400 0.071 Uiso 1 1 calc R U . . .
C6 C 0.74690(7) 0.7942(4) 0.88454(10) 0.0534(5) Uani 1 1 d . . . . .
H6 H 0.778332 0.898927 0.896919 0.064 Uiso 1 1 calc R U . . .
C7 C 0.69861(6) 0.8387(3) 0.81943(9) 0.0394(4) Uani 1 1 d . . . . .
C8 C 0.69886(7) 1.0302(4) 0.76936(11) 0.0487(4) Uani 1 1 d . . . . .
H8 H 0.721471 1.174432 0.790415 0.058 Uiso 1 1 calc R U . . .
C9 C 0.67069(8) 1.0249(4) 0.69691(11) 0.0498(5) Uani 1 1 d . . . . .
H9 H 0.675613 1.165756 0.672063 0.060 Uiso 1 1 calc R U . . .
C10 C 0.63317(6) 0.8274(3) 0.65147(9) 0.0404(4) Uani 1 1 d . . . . .
C11 C 0.63028(8) 0.7741(4) 0.58388(10) 0.0554(5) Uani 1 1 d . . . . .
H11 H 0.650857 0.875205 0.567105 0.066 Uiso 1 1 calc R U . . .
C12 C 0.59851(9) 0.5797(5) 0.54109(10) 0.0602(6) Uani 1 1 d . . . . .
H12 H 0.597747 0.545987 0.495681 0.072 Uiso 1 1 calc R U . . .
C13 C 0.56765(8) 0.4330(4) 0.56398(10) 0.0539(5) Uani 1 1 d . . . . .
H13 H 0.546405 0.295346 0.535072 0.065 Uiso 1 1 calc R U . . .
C14 C 0.56786(7) 0.4876(3) 0.62912(9) 0.0433(4) Uani 1 1 d . . . . .
H14 H 0.546208 0.388095 0.644538 0.052 Uiso 1 1 calc R U . . .
C15 C 0.59925(6) 0.6856(3) 0.67236(8) 0.0335(3) Uani 1 1 d . . . . .
C16 C 0.55208(5) 0.8157(3) 0.74585(8) 0.0294(3) Uani 1 1 d . . . . .
C17 C 0.49852(6) 0.8636(3) 0.68293(7) 0.0292(3) Uani 1 1 d . . . . .
C18 C 0.45068(5) 0.8644(3) 0.68642(8) 0.0296(3) Uani 1 1 d . . . . .
Cl1 Cl 0.39518(4) 0.94461(19) 0.60323(7) 0.0355(3) Uani 0.586(3) 1 d . . P A 1
F1 F 0.50320(12) 0.9189(5) 0.62387(18) 0.0380(5) Uani 0.586(3) 1 d . . P A 1
Cl1A Cl 0.48645(7) 0.9547(3) 0.59535(9) 0.0335(4) Uani 0.414(3) 1 d . . P A 2
F1A F 0.40147(14) 0.9327(7) 0.6345(3) 0.0393(7) Uani 0.414(3) 1 d . . P A 2

loop_
_atom_site_aniso_label
_atom_site_aniso_U_11
_atom_site_aniso_U_22
_atom_site_aniso_U_33
_atom_site_aniso_U_23
_atom_site_aniso_U_13
_atom_site_aniso_U_12
C1 0.0298(7) 0.0257(7) 0.0405(8) 0.0026(6) 0.0198(6) -0.0017(5)
C2 0.0313(7) 0.0340(8) 0.0386(8) -0.0034(6) 0.0181(6) 0.0032(6)
C3 0.0483(9) 0.0416(9) 0.0414(9) 0.0016(7) 0.0194(8) 0.0050(7)
C4 0.0634(12) 0.0606(12) 0.0395(9) 0.0048(8) 0.0188(9) 0.0230(10)
C5 0.0446(10) 0.0841(15) 0.0391(9) -0.0106(10) 0.0115(8) 0.0239(10)
C6 0.0297(8) 0.0755(13) 0.0553(11) -0.0285(10) 0.0200(8) -0.0001(8)
C7 0.0299(7) 0.0442(9) 0.0493(9) -0.0132(7) 0.0228(7) -0.0001(6)
C8 0.0415(9) 0.0473(10) 0.0717(12) -0.0117(9) 0.0384(9) -0.0113(7)
C9 0.0496(10) 0.0454(10) 0.0744(13) 0.0090(9) 0.0458(10) -0.0012(8)
C10 0.0378(8) 0.0468(9) 0.0465(9) 0.0116(7) 0.0278(7) 0.0105(7)
C11 0.0545(11) 0.0740(13) 0.0523(10) 0.0177(10) 0.0372(9) 0.0158(10)
C12 0.0594(12) 0.0854(15) 0.0391(9) 0.0080(10) 0.0256(9) 0.0273(11)
C13 0.0499(10) 0.0586(12) 0.0425(9) -0.0054(8) 0.0124(8) 0.0144(9)
C14 0.0410(8) 0.0435(9) 0.0441(9) 0.0019(7) 0.0187(7) 0.0059(7)
C15 0.0303(7) 0.0354(8) 0.0372(7) 0.0065(6) 0.0178(6) 0.0081(6)
C16 0.0284(6) 0.0267(7) 0.0365(7) 0.0004(6) 0.0180(6) -0.0034(5)
C17 0.0351(7) 0.0277(7) 0.0290(7) 0.0006(5) 0.0183(6) -0.0010(5)
C18 0.0253(6) 0.0284(7) 0.0301(7) 0.0011(5) 0.0088(5) 0.0014(5)
Cl1 0.0265(3) 0.0458(4) 0.0309(5) 0.0041(4) 0.0104(4) 0.0071(3)
F1 0.0348(12) 0.0495(12) 0.0318(11) 0.0126(10) 0.0172(10) 0.0062(9)
Cl1A 0.0370(7) 0.0378(6) 0.0290(7) 0.0051(5) 0.0180(6) 0.0002(5)
F1A 0.0319(14) 0.0527(17) 0.0303(16) 0.0027(15) 0.0118(14) 0.0033(11)

loop_
_atom_type_symbol
_atom_type_description
_atom_type_scat_dispersion_real
_atom_type_scat_dispersion_imag
_atom_type_scat_source
C C 0.0033 0.0016 'International Tables Vol C Tables 4.2.6.8 and 6.1.1.4'
H H 0.0000 0.0000 'International Tables Vol C Tables 4.2.6.8 and 6.1.1.4'
Cl Cl 0.1484 0.1585 'International Tables Vol C Tables 4.2.6.8 and 6.1.1.4'
F F 0.0171 0.0103 'International Tables Vol C Tables 4.2.6.8 and 6.1.1.4'

loop_
_geom_angle_atom_site_label_1
_geom_angle_atom_site_label_2
_geom_angle_atom_site_label_3
_geom_angle
_geom_angle_site_symmetry_1
_geom_angle_site_symmetry_3
_geom_angle_publ_flag
C2 C1 C15 112.82(12) . . ?
C16 C1 C2 123.29(13) . . ?
C16 C1 C15 123.67(13) . . ?
C3 C2 C1 119.54(14) . . ?
C3 C2 C7 120.20(15) . . ?
C7 C2 C1 120.25(14) . . ?
C2 C3 H3 119.7 . . ?
C4 C3 C2 120.64(18) . . ?
C4 C3 H3 119.7 . . ?
C3 C4 H4 120.2 . . ?
C3 C4 C5 119.65(19) . . ?
C5 C4 H4 120.2 . . ?
C4 C5 H5 119.8 . . ?
C6 C5 C4 120.44(17) . . ?
C6 C5 H5 119.8 . . ?
C5 C6 H6 119.3 . . ?
C5 C6 C7 121.43(18) . . ?
C7 C6 H6 119.3 . . ?
C2 C7 C8 123.11(15) . . ?
C6 C7 C2 117.37(16) . . ?
C6 C7 C8 119.52(16) . . ?
C7 C8 H8 116.6 . . ?
C9 C8 C7 126.89(17) . . ?
C9 C8 H8 116.6 . . ?
C8 C9 H9 116.3 . . ?
C8 C9 C10 127.44(16) . . ?
C10 C9 H9 116.3 . . ?
C11 C10 C9 119.30(16) . . ?
C11 C10 C15 117.60(17) . . ?
C15 C10 C9 123.10(15) . . ?
C10 C11 H11 119.1 . . ?
C12 C11 C10 121.73(18) . . ?
C12 C11 H11 119.1 . . ?
C11 C12 H12 120.0 . . ?
C11 C12 C13 120.05(17) . . ?
C13 C12 H12 120.0 . . ?
C12 C13 H13 120.2 . . ?
C14 C13 C12 119.56(19) . . ?
C14 C13 H13 120.2 . . ?
C13 C14 H14 119.6 . . ?
C13 C14 C15 120.87(17) . . ?
C15 C14 H14 119.6 . . ?
C10 C15 C1 119.85(14) . . ?
C14 C15 C1 120.13(14) . . ?
C14 C15 C10 120.00(15) . . ?
C1 C16 C17 124.25(13) . . ?
C1 C16 C18 125.07(13) . 2_656 ?
C17 C16 C18 110.65(11) . 2_656 ?
C16 C17 Cl1A 127.04(11) . . ?
C18 C17 C16 123.17(12) . . ?
C18 C17 Cl1A 109.57(12) . . ?
F1 C17 C16 112.39(16) . . ?
F1 C17 C18 124.35(17) . . ?
C16 C18 Cl1 125.96(11) 2_656 . ?
C17 C18 C16 122.40(13) . 2_656 ?
C17 C18 Cl1 111.57(11) . . ?
F1A C18 C17 127.0(2) . . ?

loop_
_geom_bond_atom_site_label_1
_geom_bond_atom_site_label_2
_geom_bond_distance
_geom_bond_site_symmetry_2
_geom_bond_publ_flag
C1 C2 1.477(2) . ?
C1 C15 1.477(2) . ?
C1 C16 1.3629(18) . ?
C2 C3 1.391(2) . ?
C2 C7 1.403(2) . ?
C3 H3 0.9500 . ?
C3 C4 1.375(3) . ?
C4 H4 0.9500 . ?
C4 C5 1.375(3) . ?
C5 H5 0.9500 . ?
C5 C6 1.371(3) . ?
C6 H6 0.9500 . ?
C6 C7 1.402(2) . ?
C7 C8 1.453(3) . ?
C8 H8 0.9500 . ?
C8 C9 1.335(3) . ?
C9 H9 0.9500 . ?
C9 C10 1.460(3) . ?
C10 C11 1.397(2) . ?
C10 C15 1.406(2) . ?
C11 H11 0.9500 . ?
C11 C12 1.372(3) . ?
C12 H12 0.9500 . ?
C12 C13 1.380(3) . ?
C13 H13 0.9500 . ?
C13 C14 1.380(2) . ?
C14 H14 0.9500 . ?
C14 C15 1.386(2) . ?
C16 C17 1.4608(19) . ?
C16 C18 1.4651(19) 2_656 ?
C17 C18 1.3395(19) . ?
C17 F1 1.323(3) . ?
C17 Cl1A 1.758(2) . ?
C18 Cl1 1.7403(18) . ?
C18 F1A 1.324(4) . ?

loop_
_geom_torsion_atom_site_label_1
_geom_torsion_atom_site_label_2
_geom_torsion_atom_site_label_3
_geom_torsion_atom_site_label_4
_geom_torsion
_geom_torsion_site_symmetry_1
_geom_torsion_site_symmetry_2
_geom_torsion_site_symmetry_3
_geom_torsion_site_symmetry_4
_geom_torsion_publ_flag
C1 C2 C3 C4 -177.65(15) . . . . ?
C1 C2 C7 C6 174.84(14) . . . . ?
C1 C2 C7 C8 -5.5(2) . . . . ?
C1 C16 C17 C18 160.61(15) . . . . ?
C1 C16 C17 F1 -22.8(2) . . . . ?
C1 C16 C17 Cl1A -25.5(2) . . . . ?
C2 C1 C15 C10 -65.53(18) . . . . ?
C2 C1 C15 C14 112.67(15) . . . . ?
C2 C1 C16 C17 -179.01(13) . . . . ?
C2 C1 C16 C18 3.1(2) . . . 2_656 ?
C2 C3 C4 C5 1.3(3) . . . . ?
C2 C7 C8 C9 -33.3(3) . . . . ?
C3 C2 C7 C6 -6.0(2) . . . . ?
C3 C2 C7 C8 173.69(15) . . . . ?
C3 C4 C5 C6 -2.7(3) . . . . ?
C4 C5 C6 C7 -0.3(3) . . . . ?
C5 C6 C7 C2 4.6(2) . . . . ?
C5 C6 C7 C8 -175.06(16) . . . . ?
C6 C7 C8 C9 146.39(18) . . . . ?
C7 C2 C3 C4 3.2(2) . . . . ?
C7 C8 C9 C10 0.3(3) . . . . ?
C8 C9 C10 C11 -145.91(18) . . . . ?
C8 C9 C10 C15 34.1(3) . . . . ?
C9 C10 C11 C12 175.66(18) . . . . ?
C9 C10 C15 C1 3.3(2) . . . . ?
C9 C10 C15 C14 -174.91(16) . . . . ?
C10 C11 C12 C13 1.0(3) . . . . ?
C11 C10 C15 C1 -176.73(14) . . . . ?
C11 C10 C15 C14 5.1(2) . . . . ?
C11 C12 C13 C14 1.7(3) . . . . ?
C12 C13 C14 C15 -0.9(3) . . . . ?
C13 C14 C15 C1 179.23(15) . . . . ?
C13 C14 C15 C10 -2.6(2) . . . . ?
C15 C1 C2 C3 -111.90(16) . . . . ?
C15 C1 C2 C7 67.27(18) . . . . ?
C15 C1 C16 C17 -4.8(2) . . . . ?
C15 C1 C16 C18 177.40(13) . . . 2_656 ?
C15 C10 C11 C12 -4.3(3) . . . . ?
C16 C1 C2 C3 62.9(2) . . . . ?
C16 C1 C2 C7 -117.91(16) . . . . ?
C16 C1 C15 C10 119.68(16) . . . . ?
C16 C1 C15 C14 -62.1(2) . . . . ?
C16 C17 C18 C16 -0.3(2) . . . 2_656 ?
C16 C17 C18 Cl1 176.73(12) . . . . ?
C16 C17 C18 F1A 172.0(2) . . . . ?
C18 C16 C17 C18 -21.28(17) 2_656 . . . ?
C18 C16 C17 F1 155.32(15) 2_656 . . . ?
C18 C16 C17 Cl1A 152.66(12) 2_656 . . . ?
F1 C17 C18 C16 -176.50(17) . . . 2_656 ?
F1 C17 C18 Cl1 0.5(2) . . . . ?
Cl1A C17 C18 C16 -175.17(12) . . . 2_656 ?
Cl1A C17 C18 F1A -2.8(3) . . . . ?
